data_2241038
loop_
_publ_author_name
'Diop, Mouhamadou Birame'
'Diop, Libasse'
'Maris, Thierry'

_publ_section_title
;
 Crystal structure of bis(2-methyl-1<i>H</i>-imidazol-3-ium)
 tetrachloridocobaltate(II)
;
_journal_coeditor_code WM5189
_journal_issue 9
_journal_name_full 'Acta Crystallographica Section E'
_journal_page_first 1064
_journal_page_last 1066
_journal_paper_doi 10.1107/S2056989015014127
_journal_volume 71
_journal_year 2015
_chemical_formula_iupac '(C4 H7 N2)2 [Co Cl4]'
_chemical_formula_moiety '2(C4 H7 N2 +), Cl4 Co 2-'
_chemical_formula_sum 'C8 H14 Cl4 Co N4'
_chemical_formula_weight 366.96
_chemical_name_systematic
;
Bis(2-methyl-1<i>H</i>-imidazol-3-ium)
tetrachloridocobaltate(II)
;
_space_group_crystal_system monoclinic
_space_group_IT_number 15
_space_group_name_Hall '-C 2yc'
_space_group_name_H-M_alt 'C 1 2/c 1'
_symmetry_space_group_name_Hall '-C 2yc'
_symmetry_space_group_name_H-M 'C 1 2/c 1'
_atom_sites_solution_hydrogens mixed
_atom_sites_solution_primary direct
_cell_angle_alpha 90
_cell_angle_beta 111.184(6)
_cell_angle_gamma 90
_cell_formula_units_Z 8
_cell_length_a 26.847(3)
_cell_length_b 7.9029(8)
_cell_length_c 15.0938(14)
_cell_measurement_reflns_used 9758
_cell_measurement_temperature 100
_cell_measurement_theta_max 60.959
_cell_measurement_theta_min 5.107
_cell_volume 2986.0(5)
_computing_cell_refinement
;
SAINT (Bruker, 2014)
;
_computing_data_collection
;
APEX2 (Bruker, 2014)
;
_computing_data_reduction
;
SAINT (Bruker, 2014)
;
_computing_molecular_graphics
;
<i>OLEX2</i> (Dolomanov <i>et al.</i>, 2009) and Mercury (Macrae <i>et
al.</i>,
2008)
;
_computing_publication_material
;
<i>OLEX2</i> (Dolomanov <i>et al.</i>, 2009) and <i>publCIF</i>
(Westrip,
2010)
;
_computing_structure_refinement
;
SHELXL2014 (Sheldrick, 2015<i>b</i>)
;
_computing_structure_solution
;
<i>SHELXT</i> (Sheldrick, 2015<i>a</i>)
;
_diffrn_ambient_temperature 100
_diffrn_detector_area_resol_mean 10.24
_diffrn_measured_fraction_theta_full 0.998
_diffrn_measured_fraction_theta_max 0.992
_diffrn_measurement_device 'k-geometry diffractometer'
_diffrn_measurement_device_type 'Bruker Venture Metaljet'
_diffrn_measurement_method '\w and \f scans'
_diffrn_radiation_monochromator 'Helios MX Mirror Optics'
_diffrn_radiation_type GaK\a
_diffrn_radiation_wavelength 1.34139
_diffrn_reflns_av_R_equivalents 0.0627
_diffrn_reflns_limit_h_max 34
_diffrn_reflns_limit_h_min -34
_diffrn_reflns_limit_k_max 10
_diffrn_reflns_limit_k_min -9
_diffrn_reflns_limit_l_max 19
_diffrn_reflns_limit_l_min -19
_diffrn_reflns_number 27212
_diffrn_reflns_theta_full 53.594
_diffrn_reflns_theta_max 60.928
_diffrn_reflns_theta_min 3.072
_exptl_absorpt_coefficient_mu 10.448
_exptl_absorpt_correction_T_max 0.7519
_exptl_absorpt_correction_T_min 0.3924
_exptl_absorpt_correction_type multi-scan
_exptl_absorpt_process_details
;
(SADABS; Krause <i>et al.</i>, 2015)
;
_exptl_crystal_colour 'clear light blue'
_exptl_crystal_density_diffrn 1.633
_exptl_crystal_description Block
_exptl_crystal_F_000 1480
_exptl_crystal_size_max 0.23
_exptl_crystal_size_mid 0.12
_exptl_crystal_size_min 0.06
_refine_diff_density_max 0.611
_refine_diff_density_min -0.536
_refine_ls_extinction_method none
_refine_ls_goodness_of_fit_ref 1.098
_refine_ls_hydrogen_treatment mixed
_refine_ls_matrix_type full
_refine_ls_number_parameters 188
_refine_ls_number_reflns 3435
_refine_ls_number_restraints 0
_refine_ls_restrained_S_all 1.098
_refine_ls_R_factor_all 0.0510
_refine_ls_R_factor_gt 0.0422
_refine_ls_shift/su_max 0.001
_refine_ls_shift/su_mean 0.000
_refine_ls_structure_factor_coef Fsqd
_refine_ls_weighting_details 'w=1/[\s^2^(Fo^2^)+(0.0316P)^2^+16.8591P] where P=(Fo^2^+2Fc^2^)/3'
_refine_ls_weighting_scheme calc
_refine_ls_wR_factor_gt 0.0954
_refine_ls_wR_factor_ref 0.1016
_reflns_number_gt 3037
_reflns_number_total 3435
_reflns_threshold_expression 'I > 2\s(I)'
_cod_data_source_file wm5189sup1.cf
_cod_data_source_block I
_cod_database_code 2241038
_shelx_space_group_comment
;
The symmetry employed for this shelxl refinement is uniquely defined
by the following loop, which should always be used as a source of
symmetry information in preference to the above space-group names.
They are only intended as comments.
;
_shelx_estimated_absorpt_t_min 0.197
_shelx_estimated_absorpt_t_max 0.573

loop_
_space_group_symop_operation_xyz
'x, y, z'
'-x, y, -z+1/2'
'x+1/2, y+1/2, z'
'-x+1/2, y+1/2, -z+1/2'
'-x, -y, -z'
'x, -y, z-1/2'
'-x+1/2, -y+1/2, -z'
'x+1/2, -y+1/2, z-1/2'

loop_
_atom_site_type_symbol
_atom_site_label
_atom_site_fract_x
_atom_site_fract_y
_atom_site_fract_z
_atom_site_U_iso_or_equiv
_atom_site_adp_type
_atom_site_calc_flag
_atom_site_occupancy
N N3 0.55652(11) 0.8138(4) 0.22412(19) 0.0239(6) Uani d 1
N N4 0.55734(11) 0.8201(4) 0.08322(19) 0.0233(6) Uani d 1
C C5 0.55675(14) 0.5281(4) 0.1500(3) 0.0280(7) Uani d 1
H H5A 0.5891 0.4842 0.1993 0.042 Uiso calc 1
H H5B 0.5555 0.4895 0.0876 0.042 Uiso calc 1
H H5C 0.5252 0.4865 0.1614 0.042 Uiso calc 1
C C6 0.55747(12) 0.7154(4) 0.1528(2) 0.0221(6) Uani d 1
C C7 0.55565(14) 0.9825(5) 0.1998(2) 0.0252(7) Uani d 1
C C8 0.55618(14) 0.9864(5) 0.1105(2) 0.0263(7) Uani d 1
N N1 0.68727(11) 0.1769(4) 0.2752(2) 0.0250(6) Uani d 1
N N2 0.68983(11) -0.0922(4) 0.2666(2) 0.0247(6) Uani d 1
C C1 0.68961(15) 0.0217(5) 0.4219(3) 0.0331(8) Uani d 1
H H1A 0.6906 0.1353 0.4485 0.050 Uiso calc 1
H H1B 0.7215 -0.0415 0.4606 0.050 Uiso calc 1
H H1C 0.6576 -0.0376 0.4219 0.050 Uiso calc 1
C C2 0.68836(12) 0.0349(4) 0.3234(2) 0.0246(7) Uani d 1
C C3 0.68876(14) 0.1398(5) 0.1869(3) 0.0282(7) Uani d 1
C C4 0.69070(14) -0.0300(5) 0.1817(3) 0.0275(7) Uani d 1
Co Co1 0.62832(2) 0.50011(6) 0.45110(3) 0.01829(13) Uani d 1
Cl Cl1 0.57795(3) 0.73678(10) 0.44067(5) 0.02206(17) Uani d 1
Cl Cl2 0.56998(3) 0.28410(10) 0.38769(5) 0.02368(17) Uani d 1
Cl Cl3 0.67944(3) 0.43980(10) 0.60249(5) 0.02279(17) Uani d 1
Cl Cl4 0.68208(3) 0.54327(10) 0.36494(5) 0.02248(17) Uani d 1
H H8 0.5553(17) 1.078(6) 0.068(3) 0.039(12) Uiso d 1
H H4A 0.6916(16) -0.099(6) 0.132(3) 0.036(11) Uiso d 1
H H7 0.5553(16) 1.071(5) 0.241(3) 0.031(10) Uiso d 1
H H3A 0.6871(17) 0.228(6) 0.145(3) 0.043(12) Uiso d 1
H H3 0.5586(16) 0.778(5) 0.275(3) 0.029(11) Uiso d 1
H H4 0.5609(16) 0.789(5) 0.037(3) 0.033(11) Uiso d 1
H H2 0.6908(17) -0.186(6) 0.281(3) 0.037(13) Uiso d 1
H H1 0.6852(19) 0.264(6) 0.295(3) 0.043(14) Uiso d 1

loop_
_atom_site_aniso_label
_atom_site_aniso_U_11
_atom_site_aniso_U_22
_atom_site_aniso_U_33
_atom_site_aniso_U_12
_atom_site_aniso_U_13
_atom_site_aniso_U_23
N3 0.0226(13) 0.0358(17) 0.0158(12) -0.0017(12) 0.0099(10) 0.0007(12)
N4 0.0237(13) 0.0321(16) 0.0172(13) -0.0005(11) 0.0110(11) -0.0005(11)
C5 0.0249(16) 0.0278(19) 0.0326(18) -0.0001(14) 0.0119(14) 0.0006(14)
C6 0.0162(14) 0.0306(18) 0.0204(14) -0.0001(12) 0.0075(11) 0.0014(13)
C7 0.0256(16) 0.0278(18) 0.0238(16) -0.0006(13) 0.0107(13) -0.0034(14)
C8 0.0245(16) 0.0314(19) 0.0240(16) 0.0008(13) 0.0100(13) 0.0030(14)
N1 0.0223(14) 0.0212(16) 0.0307(15) 0.0002(11) 0.0086(11) -0.0024(12)
N2 0.0255(14) 0.0171(15) 0.0333(15) -0.0001(11) 0.0129(12) 0.0035(12)
C1 0.0303(18) 0.041(2) 0.0306(19) 0.0018(16) 0.0141(15) 0.0032(16)
C2 0.0164(14) 0.0280(18) 0.0293(17) -0.0002(12) 0.0082(12) 0.0008(14)
C3 0.0257(17) 0.0275(19) 0.0316(18) -0.0033(14) 0.0106(14) 0.0015(15)
C4 0.0289(17) 0.0282(19) 0.0275(17) -0.0011(14) 0.0128(14) -0.0025(14)
Co1 0.0212(2) 0.0198(2) 0.0161(2) 0.00038(17) 0.00940(17) 0.00017(16)
Cl1 0.0257(4) 0.0242(4) 0.0185(3) 0.0057(3) 0.0107(3) 0.0011(3)
Cl2 0.0286(4) 0.0248(4) 0.0202(3) -0.0047(3) 0.0118(3) -0.0035(3)
Cl3 0.0228(4) 0.0257(4) 0.0190(3) 0.0007(3) 0.0066(3) 0.0031(3)
Cl4 0.0280(4) 0.0224(4) 0.0228(3) 0.0000(3) 0.0160(3) 0.0008(3)

loop_
_atom_type_symbol
_atom_type_description
_atom_type_scat_dispersion_real
_atom_type_scat_dispersion_imag
_atom_type_scat_source
C C 0.0150 0.0070 'International Tables Vol C Tables 4.2.6.8 and 6.1.1.4'
H H 0.0000 0.0000 'International Tables Vol C Tables 4.2.6.8 and 6.1.1.4'
Cl Cl 0.3290 0.5400 'International Tables Vol C Tables 4.2.6.8 and 6.1.1.4'
Co Co -0.6670 2.8830 'International Tables Vol C Tables 4.2.6.8 and 6.1.1.4'
N N 0.0250 0.0140 'International Tables Vol C Tables 4.2.6.8 and 6.1.1.4'

loop_
_geom_angle_atom_site_label_1
_geom_angle_atom_site_label_2
_geom_angle_atom_site_label_3
_geom_angle
C6 N3 C7 110.6(3)
C6 N3 H3 124(3)
C7 N3 H3 126(3)
C6 N4 C8 110.4(3)
C6 N4 H4 123(3)
C8 N4 H4 126(3)
H5A C5 H5B 109.5
H5A C5 H5C 109.5
H5B C5 H5C 109.5
C6 C5 H5A 109.5
C6 C5 H5B 109.5
C6 C5 H5C 109.5
N3 C6 N4 106.1(3)
N3 C6 C5 126.9(3)
N4 C6 C5 126.9(3)
N3 C7 H7 123(3)
C8 C7 N3 106.3(3)
C8 C7 H7 130(3)
N4 C8 H8 121(3)
C7 C8 N4 106.6(3)
C7 C8 H8 132(3)
C2 N1 C3 110.2(3)
C2 N1 H1 123(4)
C3 N1 H1 127(4)
C2 N2 C4 110.1(3)
C2 N2 H2 123(3)
C4 N2 H2 127(3)
H1A C1 H1B 109.5
H1A C1 H1C 109.5
H1B C1 H1C 109.5
C2 C1 H1A 109.5
C2 C1 H1B 109.5
C2 C1 H1C 109.5
N1 C2 C1 126.6(3)
N2 C2 N1 106.6(3)
N2 C2 C1 126.8(3)
N1 C3 H3A 119(3)
C4 C3 N1 106.4(3)
C4 C3 H3A 134(3)
N2 C4 H4A 124(3)
C3 C4 N2 106.7(3)
C3 C4 H4A 130(3)
Cl1 Co1 Cl2 106.55(3)
Cl1 Co1 Cl4 108.56(3)
Cl2 Co1 Cl4 110.57(3)
Cl3 Co1 Cl1 111.89(3)
Cl3 Co1 Cl2 110.00(3)
Cl3 Co1 Cl4 109.25(3)

loop_
_geom_bond_atom_site_label_1
_geom_bond_atom_site_label_2
_geom_bond_distance
_geom_bond_publ_flag
N3 C6 1.336(4) y
N3 C7 1.381(5) ?
N3 H3 0.79(4) ?
N4 C6 1.336(4) y
N4 C8 1.381(5) ?
N4 H4 0.78(4) ?
C5 H5A 0.9800 ?
C5 H5B 0.9800 ?
C5 H5C 0.9800 ?
C5 C6 1.481(5) ?
C7 C8 1.354(5) ?
C7 H7 0.94(4) ?
C8 H8 0.96(5) ?
N1 C2 1.332(5) y
N1 C3 1.380(5) ?
N1 H1 0.76(5) ?
N2 C2 1.330(5) y
N2 C4 1.381(4) ?
N2 H2 0.77(5) ?
C1 H1A 0.9800 ?
C1 H1B 0.9800 ?
C1 H1C 0.9800 ?
C1 C2 1.479(5) ?
C3 C4 1.346(5) ?
C3 H3A 0.93(5) ?
C4 H4A 0.94(4) ?
Co1 Cl1 2.2799(9) y
Co1 Cl2 2.2803(9) y
Co1 Cl3 2.2506(8) y
Co1 Cl4 2.2907(8) y

loop_
_geom_hbond_atom_site_label_D
_geom_hbond_atom_site_label_H
_geom_hbond_atom_site_label_A
_geom_hbond_site_symmetry_A
_geom_hbond_distance_DH
_geom_hbond_distance_HA
_geom_hbond_distance_DA
_geom_hbond_angle_DHA
_geom_hbond_publ_flag
N1 H1 Cl4 . 0.76(5) 2.46(5) 3.220(3) 177(5) y
N2 H2 Cl4 1_545 0.77(5) 2.54(5) 3.282(3) 163(4) y
N3 H3 Cl1 . 0.79(4) 2.39(4) 3.166(3) 165(4) y
N4 H4 Cl2 6_565 0.78(4) 2.42(5) 3.198(3) 175(4) y
C4 H4A Cl3 6 0.94(4) 2.73(4) 3.428(4) 132(3) y
C3 H3A Cl3 6_565 0.93(5) 2.70(5) 3.535(4) 151(4) y
C8 H8 Cl1 6_575 0.96(5) 2.65(5) 3.575(4) 160(3) y
C7 H7 Cl2 1_565 0.94(4) 2.69(4) 3.617(4) 168(3) y
C5 H5A Cl4 . 0.98 2.86 3.738(4) 149.2 .
C5 H5C Cl2 2_655 0.98 2.88 3.771(4) 152.3 .
C1 H1B Cl4 7_656 0.98 2.95 3.804(4) 146.1 .
C1 H1C Cl1 1_545 0.98 2.87 3.840(4) 168.8 .

loop_
_geom_torsion_atom_site_label_1
_geom_torsion_atom_site_label_2
_geom_torsion_atom_site_label_3
_geom_torsion_atom_site_label_4
_geom_torsion
N3 C7 C8 N4 0.0(4)
C6 N3 C7 C8 -0.1(4)
C6 N4 C8 C7 0.1(4)
C7 N3 C6 N4 0.1(4)
C7 N3 C6 C5 -177.8(3)
C8 N4 C6 N3 -0.1(4)
C8 N4 C6 C5 177.8(3)
N1 C3 C4 N2 0.6(4)
C2 N1 C3 C4 0.1(4)
C2 N2 C4 C3 -1.1(4)
C3 N1 C2 N2 -0.8(4)
C3 N1 C2 C1 177.3(3)
C4 N2 C2 N1 1.1(4)
C4 N2 C2 C1 -176.9(3)

_cod_database_fobs_code 2241038
